data_5000173
loop_
_publ_author_name
'Bois, C.'

_publ_section_title
;
 Structure du p-cr\'esol \`a basse t\'emperature
;
_journal_issue 12
_journal_name_full 'Acta Crystallographica Section B'
_journal_page_first 2086
_journal_page_last 2092
_journal_paper_doi 10.1107/S0567740870005411
_journal_volume 26
_journal_year 1970
_chemical_formula_sum 'C7 H8 O'
_space_group_IT_number 14
_symmetry_cell_setting monoclinic
_symmetry_space_group_name_Hall '-P 2ybc'
_symmetry_space_group_name_H-M 'P 1 21/c 1'
_cell_angle_alpha 90
_cell_angle_beta 99.07(50)
_cell_angle_gamma 90
_cell_formula_units_Z 8
_cell_length_a 5.70(2)
_cell_length_b 11.71(3)
_cell_length_c 18.13(3)
_cod_original_sg_symbol_H-M 'P 21/c'
_cod_original_formula_sum 'C7 H8 O1'
_cod_database_code 5000173

loop_
_symmetry_equiv_pos_site_id
_symmetry_equiv_pos_as_xyz
1 x,y,z
2 -x,1/2+y,1/2-z
3 -x,-y,-z
4 x,-1/2-y,-1/2+z

loop_
_atom_site_label
_atom_site_type_symbol
_atom_site_fract_x
_atom_site_fract_y
_atom_site_fract_z
C1 C 0.17000 0.29240 0.03910
C2 C -0.44730 0.27770 0.30900
C3 C -0.26120 0.24000 0.27410
C4 C -0.20080 0.12360 0.27990
C5 C -0.32260 0.04870 0.31960
C6 C -0.12620 0.32010 0.22980
C7 C -0.05310 0.26810 -0.00010
C8 C -0.17260 0.17070 0.01770
C9 C -0.07010 0.09500 0.07270
C10 C 0.15530 0.12200 0.11170
C11 C 0.27640 0.22030 0.09460
C12 C -0.20170 -0.01120 0.09060
C13 C -0.50770 0.08850 0.35400
C14 C -0.57310 0.20360 0.34930
H1 H 0.45000 0.40600 0.05900
H2 H -0.06800 0.09600 0.25400
H3 H -0.25700 -0.03400 0.32400
H4 H -0.16100 0.29600 0.17200
H5 H -0.19200 0.39800 0.22800
H6 H -0.15200 0.32700 -0.04200
H7 H -0.76000 0.03600 0.41400
H8 H -0.32500 0.14200 -0.01200
H9 H 0.24400 0.07100 0.15200
H10 H 0.42100 0.24100 0.12200
H11 H -0.09600 -0.06400 0.12400
H12 H -0.26300 -0.05700 0.04300
H13 H -0.34800 0.00100 0.12600
H14 H -0.72200 0.23600 0.36800
O1 O 0.28900 0.39200 0.01920
O2 O -0.62380 0.01230 0.39440

loop_
_atom_type_symbol
_atom_type_radius_bond
C 0.68
H 0.23
O 0.68
